data_4311149
loop_
_publ_author_name
'Ramkrishna Ramnauth'
'Salih Al-Juaid'
'Majid Motevalli'
'Bernardetta C. Parkin'
'Alice C. Sullivan'

_publ_section_title
;
 Synthesis, Structure, and Catalytic Oxidation Chemistry from the First
 Oxo-Imido Schiff Base Metal Complexes
;
_journal_name_full 'Inorganic Chemistry'
_journal_page_first 4072
_journal_page_last 4079
_journal_paper_doi 10.1021/ic035318h
_journal_volume 43
_journal_year 2004
_chemical_formula_moiety 'C37 H57 Mo N3 O3'
_chemical_formula_sum 'C44 H65 Mo N3 O3'
_chemical_formula_weight 779.93
_chemical_name_systematic
;
 ?
;
_space_group_IT_number 7
_symmetry_cell_setting monoclinic
_symmetry_space_group_name_Hall 'P -2yac'
_symmetry_space_group_name_H-M 'P 1 n 1'
_atom_sites_solution_hydrogens geom
_atom_sites_solution_primary direct
_atom_sites_solution_secondary difmap
_audit_creation_method SHELXL-97
_cell_angle_alpha 90.00
_cell_angle_beta 91.28(5)
_cell_angle_gamma 90.00
_cell_formula_units_Z 4
_cell_length_a 25.299(9)
_cell_length_b 11.798(5)
_cell_length_c 14.3020(10)
_cell_measurement_reflns_used 25
_cell_measurement_temperature 160(2)
_cell_measurement_theta_max 10.970
_cell_measurement_theta_min 8.887
_cell_volume 4268(2)
_computing_cell_refinement 'CAD4 /PC (Enraf Nonius, 1994)'
_computing_data_collection 'CAD4 /PC (Enraf Nonius, 1994)'
_computing_data_reduction 'XCAD4 (Harms & Wocadlo, 1995)'
_computing_molecular_graphics 'Ortep-3 for Windows (Farrugia, 1997)'
_computing_publication_material 'WinGX publication routines (Farrugia, 1999)'
_computing_structure_refinement 'SHELXL-97 (Sheldrick, 1997)'
_computing_structure_solution 'SHELXL-97 (Sheldrick, 1997)'
_diffrn_ambient_temperature 160(2)
_diffrn_measured_fraction_theta_full 0.996
_diffrn_measured_fraction_theta_max 0.996
_diffrn_measurement_device_type 'Enraf Nonius CAD4'
_diffrn_measurement_method 'non-profiled omega/2theta scans'
_diffrn_radiation_monochromator graphite
_diffrn_radiation_source 'fine-focus sealed tube'
_diffrn_radiation_type MoK\a
_diffrn_radiation_wavelength 0.71073
_diffrn_reflns_av_R_equivalents 0.0046
_diffrn_reflns_av_sigmaI/netI 0.1071
_diffrn_reflns_limit_h_max 30
_diffrn_reflns_limit_h_min -6
_diffrn_reflns_limit_k_max 13
_diffrn_reflns_limit_k_min -1
_diffrn_reflns_limit_l_max 16
_diffrn_reflns_limit_l_min -16
_diffrn_reflns_number 7866
_diffrn_reflns_theta_full 24.98
_diffrn_reflns_theta_max 24.98
_diffrn_reflns_theta_min 1.61
_diffrn_standards_decay_% 7
_diffrn_standards_interval_count 100
_diffrn_standards_interval_time 60
_diffrn_standards_number 2
_exptl_absorpt_coefficient_mu 0.347
_exptl_absorpt_correction_T_max 0.9498
_exptl_absorpt_correction_T_min 0.8882
_exptl_absorpt_correction_type pci-scan
_exptl_absorpt_process_details
;
North A.C.T., Phillips D.C. & Mathews F.S. (1968) Acta. Cryst. A24, 351
Number of psi-scan sets used was   3
Theta correction was applied.
Averaged transmission function was used.
No Fourier smoothing was applied.
;
_exptl_crystal_colour orange
_exptl_crystal_density_diffrn 1.214
_exptl_crystal_density_meas ?
_exptl_crystal_density_method .
_exptl_crystal_description prism
_exptl_crystal_F_000 1664
_exptl_crystal_size_max 0.35
_exptl_crystal_size_mid 0.30
_exptl_crystal_size_min 0.15
_refine_diff_density_max 0.847
_refine_diff_density_min -0.644
_refine_diff_density_rms 0.121
_refine_ls_abs_structure_details 'Flack H D (1983), Acta Cryst. A39, 876-881'
_refine_ls_abs_structure_Flack 0.00
_refine_ls_extinction_method none
_refine_ls_goodness_of_fit_ref 1.003
_refine_ls_hydrogen_treatment mixed
_refine_ls_matrix_type full
_refine_ls_number_parameters 869
_refine_ls_number_reflns 7631
_refine_ls_number_restraints 126
_refine_ls_restrained_S_all 0.996
_refine_ls_R_factor_all 0.1234
_refine_ls_R_factor_gt 0.0483
_refine_ls_shift/su_max 0.031
_refine_ls_shift/su_mean 0.003
_refine_ls_structure_factor_coef Fsqd
_refine_ls_weighting_details 'calc w=1/[\s^2^(Fo^2^)+(0.0792P)^2^+2.9335P] where P=(Fo^2^+2Fc^2^)/3'
_refine_ls_weighting_scheme calc
_refine_ls_wR_factor_gt 0.1144
_refine_ls_wR_factor_ref 0.1472
_reflns_number_gt 5024
_reflns_number_total 7631
_reflns_threshold_expression >2sigma(I)
_cod_data_source_file ic035318hsi20040303_075831.cif
_cod_data_source_block 4rr196
_cod_original_sg_symbol_H-M 'P n'
_cod_database_code 4311149

loop_
_symmetry_equiv_pos_as_xyz
'x, y, z'
'x+1/2, -y, z+1/2'

loop_
_atom_site_label
_atom_site_type_symbol
_atom_site_fract_x
_atom_site_fract_y
_atom_site_fract_z
_atom_site_U_iso_or_equiv
_atom_site_adp_type
_atom_site_occupancy
_atom_site_symmetry_multiplicity
_atom_site_calc_flag
_atom_site_refinement_flags
_atom_site_disorder_assembly
_atom_site_disorder_group
Mo1 Mo 0.070191(16) 0.26794(4) 0.06272(2) 0.02002(11) Uani 1 1 d D . .
O1 O 0.13689(13) 0.2149(3) 0.0077(2) 0.0208(10) Uani 1 1 d D . .
O2 O 0.09990(15) 0.4343(3) 0.0563(2) 0.0207(10) Uani 1 1 d D . .
O3 O 0.03122(14) 0.1517(3) 0.0383(2) 0.0210(10) Uani 1 1 d D . .
N1 N 0.05268(17) 0.3156(4) -0.0913(3) 0.0187(12) Uani 1 1 d D . .
N2 N -0.00121(16) 0.3693(3) 0.0744(3) 0.0203(13) Uani 1 1 d D . .
N3 N 0.08487(18) 0.2574(4) 0.1818(2) 0.0269(13) Uani 1 1 d D . .
C31 C 0.0930(3) 0.2397(6) 0.2822(4) 0.043(2) Uani 1 1 d D . .
Mo1A Mo -0.069675(16) 0.76257(4) -0.06287(2) 0.01862(12) Uani 1 1 d D . .
O1A O -0.13392(16) 0.6992(3) -0.0085(3) 0.0256(12) Uani 1 1 d D . .
O2A O -0.10304(16) 0.9260(3) -0.0549(3) 0.0269(12) Uani 1 1 d D . .
O3A O -0.02693(18) 0.6511(3) -0.0426(3) 0.0330(13) Uani 1 1 d D . .
N1A N -0.05104(18) 0.8140(4) 0.0894(3) 0.0214(14) Uani 1 1 d D . .
N2A N -0.00122(17) 0.8725(4) -0.0802(3) 0.0213(14) Uani 1 1 d D . .
N3A N -0.08615(19) 0.7513(4) -0.1806(3) 0.0269(14) Uani 1 1 d D . .
C31A C -0.0897(3) 0.7272(5) -0.2803(3) 0.0275(17) Uani 1 1 d D . .
C1 C 0.07547(19) 0.2611(4) -0.1582(4) 0.0205(14) Uani 1 1 d D . .
H1 H 0.0674 0.2856 -0.2201 0.025 Uiso 1 1 calc R . .
C2 C 0.11199(10) 0.16671(19) -0.14826(18) 0.0276(17) Uani 1 1 d GD . .
C3 C 0.11627(12) 0.0947(2) -0.22464(18) 0.0277(16) Uani 1 1 d GD . .
H3 H 0.0951 0.1071 -0.2793 0.033 Uiso 1 1 calc R . .
C4 C 0.15160(15) 0.0045(3) -0.2210(3) 0.0283(16) Uani 1 1 d GD . .
C5 C 0.18264(14) -0.0137(3) -0.1410(3) 0.0331(17) Uani 1 1 d GD . .
H5 H 0.2068 -0.0754 -0.1385 0.040 Uiso 1 1 calc R . .
C6 C 0.17836(13) 0.0583(3) -0.0646(3) 0.0270(16) Uani 1 1 d GD . .
C7 C 0.14303(12) 0.1485(2) -0.06825(18) 0.0196(15) Uani 1 1 d GD . .
C8 C 0.1499(2) -0.0816(5) -0.3044(4) 0.043(2) Uani 1 1 d D . .
C9 C 0.1926(3) -0.1728(5) -0.2946(5) 0.062(2) Uani 1 1 d D . .
H9A H 0.2275 -0.1367 -0.2914 0.094 Uiso 1 1 calc R . .
H9B H 0.1906 -0.2236 -0.3488 0.094 Uiso 1 1 calc R . .
H9C H 0.1872 -0.2165 -0.2373 0.094 Uiso 1 1 calc R . .
C10 C 0.1586(3) -0.0192(6) -0.3960(4) 0.060(2) Uani 1 1 d D . .
H10A H 0.1316 0.0397 -0.4044 0.090 Uiso 1 1 calc R . .
H10B H 0.1561 -0.0730 -0.4481 0.090 Uiso 1 1 calc R . .
H10C H 0.1938 0.0157 -0.3945 0.090 Uiso 1 1 calc R . .
C11 C 0.0966(3) -0.1408(6) -0.3066(6) 0.067(2) Uani 1 1 d D . .
H11A H 0.0901 -0.1744 -0.2453 0.101 Uiso 1 1 calc R . .
H11B H 0.0965 -0.2006 -0.3542 0.101 Uiso 1 1 calc R . .
H11C H 0.0687 -0.0857 -0.3219 0.101 Uiso 1 1 calc R . .
C12 C 0.2149(2) 0.0416(5) 0.0217(4) 0.0357(18) Uani 1 1 d D . .
C13 C 0.2552(2) -0.0565(5) 0.0070(5) 0.046(2) Uani 1 1 d D . .
H13A H 0.2360 -0.1266 -0.0079 0.068 Uiso 1 1 calc R . .
H13B H 0.2765 -0.0674 0.0643 0.068 Uiso 1 1 calc R . .
H13C H 0.2783 -0.0373 -0.0447 0.068 Uiso 1 1 calc R . .
C14 C 0.1823(3) 0.0094(7) 0.1064(4) 0.051(2) Uani 1 1 d D . .
H14A H 0.1552 0.0673 0.1163 0.077 Uiso 1 1 calc R . .
H14B H 0.2055 0.0044 0.1620 0.077 Uiso 1 1 calc R . .
H14C H 0.1652 -0.0641 0.0951 0.077 Uiso 1 1 calc R . .
C15 C 0.2475(3) 0.1478(5) 0.0404(5) 0.048(2) Uani 1 1 d D . .
H15A H 0.2700 0.1628 -0.0131 0.071 Uiso 1 1 calc R . .
H15B H 0.2696 0.1368 0.0967 0.071 Uiso 1 1 calc R . .
H15C H 0.2237 0.2123 0.0497 0.071 Uiso 1 1 calc R . .
C16 C -0.0033(2) 0.4622(4) 0.1232(4) 0.0226(16) Uani 1 1 d D . .
H16 H -0.0369 0.4963 0.1309 0.027 Uiso 1 1 calc R . .
C17 C 0.04199(10) 0.5169(2) 0.16647(17) 0.0200(15) Uani 1 1 d GD . .
C18 C 0.03501(11) 0.5848(2) 0.24462(18) 0.0238(15) Uani 1 1 d GD . .
H18 H 0.0016 0.5877 0.2734 0.029 Uiso 1 1 calc R . .
C19 C 0.07695(14) 0.6486(3) 0.2806(2) 0.0182(12) Uiso 1 1 d GD . .
C20 C 0.12588(12) 0.6444(3) 0.2384(3) 0.0183(14) Uani 1 1 d GD . .
H20 H 0.1545 0.6880 0.2630 0.022 Uiso 1 1 calc R . .
C21 C 0.13287(10) 0.5764(3) 0.1603(2) 0.0227(15) Uani 1 1 d GD . .
C22 C 0.09093(11) 0.5127(2) 0.12429(19) 0.0343(18) Uani 1 1 d GD . .
C23 C 0.0713(2) 0.7134(4) 0.3753(3) 0.0296(17) Uani 1 1 d D . .
C24 C 0.1139(3) 0.6735(6) 0.4433(4) 0.056(3) Uani 1 1 d D . .
H24A H 0.1126 0.5908 0.4484 0.084 Uiso 1 1 calc R . .
H24B H 0.1083 0.7074 0.5048 0.084 Uiso 1 1 calc R . .
H24C H 0.1486 0.6966 0.4206 0.084 Uiso 1 1 calc R . .
C25 C 0.0198(2) 0.6907(7) 0.4234(4) 0.053(2) Uani 1 1 d D . .
H25A H -0.0098 0.7077 0.3804 0.080 Uiso 1 1 calc R . .
H25B H 0.0175 0.7388 0.4790 0.080 Uiso 1 1 calc R . .
H25C H 0.0183 0.6108 0.4419 0.080 Uiso 1 1 calc R . .
C26 C 0.0772(3) 0.8398(5) 0.3553(5) 0.054(2) Uani 1 1 d D . .
H26A H 0.1100 0.8530 0.3219 0.081 Uiso 1 1 calc R . .
H26B H 0.0783 0.8819 0.4144 0.081 Uiso 1 1 calc R . .
H26C H 0.0471 0.8659 0.3167 0.081 Uiso 1 1 calc R . .
C27 C 0.1861(2) 0.5805(4) 0.1086(3) 0.0229(15) Uani 1 1 d D . .
C28 C 0.2248(3) 0.6659(5) 0.1552(5) 0.044(2) Uani 1 1 d D . .
H28A H 0.2090 0.7418 0.1539 0.067 Uiso 1 1 calc R . .
H28B H 0.2580 0.6669 0.1211 0.067 Uiso 1 1 calc R . .
H28C H 0.2319 0.6433 0.2202 0.067 Uiso 1 1 calc R . .
C29 C 0.2126(2) 0.4627(5) 0.1105(5) 0.042(2) Uani 1 1 d D . .
H29A H 0.2208 0.4411 0.1754 0.063 Uiso 1 1 calc R . .
H29B H 0.2453 0.4653 0.0751 0.063 Uiso 1 1 calc R . .
H29C H 0.1884 0.4068 0.0822 0.063 Uiso 1 1 calc R . .
C30 C 0.1769(3) 0.6168(5) 0.0069(4) 0.0377(18) Uani 1 1 d D . .
H30A H 0.1551 0.5600 -0.0257 0.057 Uiso 1 1 calc R . .
H30B H 0.2110 0.6234 -0.0240 0.057 Uiso 1 1 calc R . .
H30C H 0.1588 0.6902 0.0051 0.057 Uiso 1 1 calc R . .
C32 C 0.0917(4) 0.1142(6) 0.2995(5) 0.061(3) Uani 1 1 d D . .
H32A H 0.0618 0.0807 0.2646 0.091 Uiso 1 1 calc R . .
H32B H 0.0876 0.0999 0.3665 0.091 Uiso 1 1 calc R . .
H32C H 0.1247 0.0800 0.2787 0.091 Uiso 1 1 calc R . .
C33 C 0.1413(4) 0.2991(9) 0.3146(6) 0.108(4) Uani 1 1 d D . .
H33A H 0.1724 0.2604 0.2902 0.162 Uiso 1 1 calc R . .
H33B H 0.1432 0.2990 0.3831 0.162 Uiso 1 1 calc R . .
H33C H 0.1405 0.3775 0.2918 0.162 Uiso 1 1 calc R . .
C34 C 0.0434(3) 0.2948(7) 0.3294(5) 0.062(3) Uani 1 1 d D . .
H34A H 0.0408 0.3748 0.3113 0.093 Uiso 1 1 calc R . .
H34B H 0.0473 0.2891 0.3975 0.093 Uiso 1 1 calc R . .
H34C H 0.0113 0.2548 0.3085 0.093 Uiso 1 1 calc R . .
C35 C -0.0471(2) 0.3387(5) 0.0162(4) 0.0294(18) Uani 1 1 d D . .
H35A H -0.0793 0.3733 0.0419 0.035 Uiso 1 1 calc R . .
H35B H -0.0517 0.2553 0.0162 0.035 Uiso 1 1 calc R . .
C36 C -0.0393(2) 0.3806(5) -0.0839(4) 0.0248(16) Uani 1 1 d D . .
H36A H -0.0536 0.3225 -0.1276 0.030 Uiso 1 1 calc R . .
H36B H -0.0605 0.4503 -0.0933 0.030 Uiso 1 1 calc R . .
C37 C 0.0177(2) 0.4062(5) -0.1103(4) 0.0313(18) Uani 1 1 d D . .
H37A H 0.0185 0.4243 -0.1779 0.038 Uiso 1 1 calc R . .
H37B H 0.0301 0.4740 -0.0754 0.038 Uiso 1 1 calc R . .
C38 C 0.17761(14) 0.3548(3) -0.2942(3) 0.056(2) Uani 1 1 d GD . .
C39 C 0.16733(18) 0.4451(3) -0.2349(3) 0.071(3) Uani 1 1 d GD . .
H39 H 0.1888 0.4567 -0.1804 0.085 Uiso 1 1 calc R . .
C40 C 0.1256(2) 0.5184(4) -0.2553(4) 0.080(3) Uani 1 1 d GD . .
H40 H 0.1186 0.5801 -0.2147 0.096 Uiso 1 1 calc R . .
C41 C 0.09421(18) 0.5014(4) -0.3350(4) 0.066(3) Uani 1 1 d GD . .
H41 H 0.0657 0.5515 -0.3489 0.079 Uiso 1 1 calc R . .
C42 C 0.10449(18) 0.4111(5) -0.3943(3) 0.059(2) Uani 1 1 d GD . .
H42 H 0.0830 0.3995 -0.4488 0.070 Uiso 1 1 calc R . .
C43 C 0.14619(17) 0.3378(4) -0.3739(3) 0.048(2) Uani 1 1 d GD . .
H43 H 0.1532 0.2761 -0.4145 0.058 Uiso 1 1 calc R . .
C44 C 0.2245(3) 0.2748(7) -0.2717(7) 0.080(3) Uani 1 1 d D . .
H44A H 0.2288 0.2668 -0.2037 0.121 Uiso 1 1 calc R . .
H44B H 0.2569 0.3066 -0.2974 0.121 Uiso 1 1 calc R . .
H44C H 0.2176 0.2003 -0.2997 0.121 Uiso 1 1 calc R . .
C1A C -0.0720(2) 0.7653(5) 0.1580(4) 0.0231(16) Uani 1 1 d D . .
H1A H -0.0610 0.7902 0.2186 0.028 Uiso 1 1 calc R . .
C2A C -0.11110(10) 0.6753(2) 0.15396(17) 0.0174(15) Uani 1 1 d GD . .
C3A C -0.11697(13) 0.6171(3) 0.23761(17) 0.0221(15) Uani 1 1 d GD . .
H3A H -0.0969 0.6390 0.2916 0.027 Uiso 1 1 calc R . .
C4A C -0.15217(15) 0.5270(3) 0.2423(2) 0.0263(16) Uani 1 1 d GD . .
C5A C -0.18151(14) 0.4950(3) 0.1633(3) 0.0240(16) Uani 1 1 d GD . .
H5A H -0.2056 0.4333 0.1665 0.029 Uiso 1 1 calc R . .
C6A C -0.17565(14) 0.5531(3) 0.0796(2) 0.0213(15) Uani 1 1 d GD . .
C7A C -0.14044(12) 0.6433(3) 0.07498(17) 0.0255(17) Uani 1 1 d GD . .
C8A C -0.1536(2) 0.4570(5) 0.3359(4) 0.0377(18) Uani 1 1 d D . .
C10A C -0.1717(3) 0.5341(6) 0.4154(4) 0.059(3) Uani 1 1 d D . .
H53A H -0.2060 0.5678 0.3983 0.089 Uiso 1 1 calc R . .
H53B H -0.1456 0.5944 0.4260 0.089 Uiso 1 1 calc R . .
H53C H -0.1751 0.4893 0.4727 0.089 Uiso 1 1 calc R . .
C9A C -0.0983(3) 0.4151(7) 0.3612(6) 0.070(3) Uani 1 1 d D . .
H54A H -0.0746 0.4801 0.3699 0.106 Uiso 1 1 calc R . .
H54B H -0.0854 0.3670 0.3107 0.106 Uiso 1 1 calc R . .
H54C H -0.0993 0.3711 0.4192 0.106 Uiso 1 1 calc R . .
C11A C -0.1920(3) 0.3587(6) 0.3294(5) 0.055(2) Uani 1 1 d D . .
H55A H -0.1948 0.3229 0.3909 0.083 Uiso 1 1 calc R . .
H55B H -0.1794 0.3031 0.2843 0.083 Uiso 1 1 calc R . .
H55C H -0.2269 0.3866 0.3088 0.083 Uiso 1 1 calc R . .
C12A C -0.2116(2) 0.5198(4) -0.0050(4) 0.0260(16) Uani 1 1 d D . .
C13A C -0.1756(2) 0.4725(5) -0.0821(4) 0.0340(18) Uani 1 1 d D . .
H57A H -0.1976 0.4431 -0.1340 0.051 Uiso 1 1 calc R . .
H57B H -0.1536 0.4112 -0.0561 0.051 Uiso 1 1 calc R . .
H57C H -0.1528 0.5332 -0.1050 0.051 Uiso 1 1 calc R . .
C14A C -0.2510(2) 0.4252(5) 0.0163(5) 0.040(2) Uani 1 1 d D . .
H58A H -0.2733 0.4485 0.0681 0.060 Uiso 1 1 calc R . .
H58B H -0.2316 0.3561 0.0338 0.060 Uiso 1 1 calc R . .
H58C H -0.2732 0.4103 -0.0393 0.060 Uiso 1 1 calc R . .
C15A C -0.2424(3) 0.6199(5) -0.0452(5) 0.039(2) Uani 1 1 d D . .
H59A H -0.2665 0.5934 -0.0951 0.058 Uiso 1 1 calc R . .
H59B H -0.2177 0.6752 -0.0707 0.058 Uiso 1 1 calc R . .
H59C H -0.2628 0.6555 0.0043 0.058 Uiso 1 1 calc R . .
C16A C -0.0019(2) 0.9658(5) -0.1223(4) 0.0236(17) Uani 1 1 d D . .
H60 H 0.0309 1.0042 -0.1281 0.028 Uiso 1 1 calc R . .
C17A C -0.04817(10) 1.0195(2) -0.16245(19) 0.0234(16) Uani 1 1 d GD . .
C18A C -0.04274(12) 1.0961(3) -0.2355(2) 0.0296(17) Uani 1 1 d GD . .
H62 H -0.0092 1.1070 -0.2626 0.036 Uiso 1 1 calc R . .
C19A C -0.08638(16) 1.1566(3) -0.2688(3) 0.041(2) Uani 1 1 d GD . .
C20A C -0.13546(13) 1.1405(3) -0.2291(3) 0.0354(19) Uani 1 1 d GD . .
H64 H -0.1653 1.1819 -0.2518 0.042 Uiso 1 1 calc R . .
C21A C -0.14090(11) 1.0640(3) -0.1560(3) 0.0227(16) Uani 1 1 d GD . .
C22A C -0.09725(11) 1.0035(3) -0.1227(2) 0.0124(11) Uiso 1 1 d GD . .
C23A C -0.0828(2) 1.2293(5) -0.3603(4) 0.0325(17) Uani 1 1 d D . .
C24A C -0.1200(3) 1.1827(6) -0.4343(4) 0.041(2) Uani 1 1 d D . .
H69A H -0.1204 1.2331 -0.4888 0.062 Uiso 1 1 calc R . .
H69B H -0.1557 1.1776 -0.4094 0.062 Uiso 1 1 calc R . .
H69C H -0.1081 1.1071 -0.4530 0.062 Uiso 1 1 calc R . .
C25A C -0.1002(5) 1.3494(5) -0.3391(6) 0.106(4) Uani 1 1 d D . .
H68A H -0.1011 1.3939 -0.3970 0.159 Uiso 1 1 calc R . .
H68B H -0.0751 1.3840 -0.2943 0.159 Uiso 1 1 calc R . .
H68C H -0.1355 1.3480 -0.3123 0.159 Uiso 1 1 calc R . .
C26A C -0.0272(3) 1.2327(8) -0.3979(6) 0.115(3) Uani 1 1 d D . .
H70A H -0.0160 1.1557 -0.4140 0.172 Uiso 1 1 calc R . .
H70B H -0.0029 1.2639 -0.3500 0.172 Uiso 1 1 calc R . .
H70C H -0.0266 1.2807 -0.4538 0.172 Uiso 1 1 calc R . .
C27A C -0.1957(2) 1.0521(5) -0.1113(4) 0.0306(18) Uani 1 1 d D . .
C29A C -0.2168(3) 0.9309(5) -0.1274(5) 0.045(2) Uani 1 1 d D . .
H72A H -0.2246 0.9196 -0.1942 0.068 Uiso 1 1 calc R . .
H72B H -0.2492 0.9202 -0.0921 0.068 Uiso 1 1 calc R . .
H72C H -0.1901 0.8759 -0.1062 0.068 Uiso 1 1 calc R . .
C30A C -0.1909(3) 1.0796(7) -0.0062(4) 0.054(2) Uani 1 1 d D . .
H73A H -0.1641 1.0304 0.0232 0.081 Uiso 1 1 calc R . .
H73B H -0.2251 1.0667 0.0230 0.081 Uiso 1 1 calc R . .
H73C H -0.1805 1.1590 0.0020 0.081 Uiso 1 1 calc R . .
C28A C -0.2363(3) 1.1362(5) -0.1525(5) 0.043(2) Uani 1 1 d D . .
H74A H -0.2208 1.2123 -0.1536 0.065 Uiso 1 1 calc R . .
H74B H -0.2677 1.1368 -0.1138 0.065 Uiso 1 1 calc R . .
H74C H -0.2462 1.1132 -0.2163 0.065 Uiso 1 1 calc R . .
C34A C -0.0445(3) 0.6528(7) -0.3074(6) 0.067(3) Uani 1 1 d D . .
H76A H -0.0115 0.6964 -0.3040 0.100 Uiso 1 1 calc R . .
H76B H -0.0504 0.6252 -0.3714 0.100 Uiso 1 1 calc R . .
H76C H -0.0419 0.5881 -0.2645 0.100 Uiso 1 1 calc R . .
C32A C -0.1426(3) 0.6630(7) -0.2974(5) 0.060(2) Uani 1 1 d D . .
H77A H -0.1401 0.5872 -0.2696 0.090 Uiso 1 1 calc R . .
H77B H -0.1496 0.6561 -0.3649 0.090 Uiso 1 1 calc R . .
H77C H -0.1714 0.7050 -0.2687 0.090 Uiso 1 1 calc R . .
C33A C -0.0918(5) 0.8360(6) -0.3362(5) 0.084(4) Uani 1 1 d D . .
H78A H -0.1190 0.8860 -0.3110 0.126 Uiso 1 1 calc R . .
H78B H -0.1006 0.8186 -0.4017 0.126 Uiso 1 1 calc R . .
H78C H -0.0574 0.8738 -0.3321 0.126 Uiso 1 1 calc R . .
C35A C 0.0476(3) 0.8372(5) -0.0289(4) 0.0313(19) Uani 1 1 d D . .
H79A H 0.0780 0.8801 -0.0532 0.038 Uiso 1 1 calc R . .
H79B H 0.0541 0.7557 -0.0404 0.038 Uiso 1 1 calc R . .
C36A C 0.0440(2) 0.8578(6) 0.0769(4) 0.037(2) Uani 1 1 d D . .
H80A H 0.0529 0.7862 0.1098 0.045 Uiso 1 1 calc R . .
H80B H 0.0710 0.9146 0.0956 0.045 Uiso 1 1 calc R . .
C37A C -0.0098(2) 0.8988(5) 0.1105(4) 0.0207(15) Uani 1 1 d D . .
H81A H -0.0078 0.9126 0.1787 0.025 Uiso 1 1 calc R . .
H81B H -0.0191 0.9712 0.0792 0.025 Uiso 1 1 calc R . .
C38A C -0.10167(16) 1.0511(3) 0.2598(3) 0.068(3) Uani 1 1 d GD . .
C39A C -0.06701(17) 1.0302(4) 0.3346(3) 0.061(3) Uani 1 1 d GD . .
H83 H -0.0354 1.0731 0.3414 0.073 Uiso 1 1 calc R . .
C40A C -0.0786(2) 0.9465(4) 0.3994(3) 0.063(3) Uani 1 1 d GD . .
H84 H -0.0549 0.9323 0.4505 0.075 Uiso 1 1 calc R . .
C41A C -0.1249(3) 0.8837(4) 0.3894(3) 0.055(3) Uani 1 1 d GD . .
H85 H -0.1328 0.8266 0.4337 0.065 Uiso 1 1 calc R . .
C42A C -0.1596(2) 0.9046(4) 0.3146(4) 0.065(3) Uani 1 1 d GD . .
H86 H -0.1912 0.8617 0.3078 0.078 Uiso 1 1 calc R . .
C43A C -0.14795(17) 0.9883(4) 0.2498(3) 0.059(3) Uani 1 1 d GD . .
H87 H -0.1716 1.0026 0.1987 0.070 Uiso 1 1 calc R . .
C44A C -0.0879(4) 1.1366(7) 0.1833(7) 0.100(4) Uani 1 1 d D . .
H88A H -0.0746 1.0961 0.1288 0.149 Uiso 1 1 calc R . .
H88B H -0.0606 1.1888 0.2072 0.149 Uiso 1 1 calc R . .
H88C H -0.1196 1.1796 0.1649 0.149 Uiso 1 1 calc R . .

loop_
_atom_site_aniso_label
_atom_site_aniso_U_11
_atom_site_aniso_U_22
_atom_site_aniso_U_33
_atom_site_aniso_U_23
_atom_site_aniso_U_13
_atom_site_aniso_U_12
Mo1 0.0217(2) 0.0195(2) 0.0188(2) -0.0015(2) -0.00016(17) -0.0005(2)
O1 0.0077(16) 0.031(2) 0.0237(19) -0.0065(16) -0.0036(15) 0.0071(15)
O2 0.028(2) 0.0180(18) 0.0156(18) 0.0062(15) -0.0065(16) 0.0007(16)
O3 0.0123(18) 0.028(2) 0.023(2) -0.0010(16) -0.0052(16) -0.0094(16)
N1 0.023(2) 0.013(2) 0.020(2) -0.0076(18) -0.005(2) -0.0042(19)
N2 0.021(2) 0.019(2) 0.021(2) -0.0080(19) -0.003(2) 0.006(2)
N3 0.036(3) 0.036(3) 0.010(2) 0.000(2) 0.0089(19) 0.020(2)
C31 0.056(4) 0.046(4) 0.026(3) -0.003(3) -0.002(3) -0.008(4)
Mo1A 0.0174(2) 0.0188(2) 0.0196(2) 0.0028(2) 0.00039(17) -0.0002(2)
O1A 0.040(3) 0.0118(19) 0.025(2) 0.0036(16) -0.001(2) -0.0004(18)
O2A 0.027(2) 0.021(2) 0.033(2) 0.0159(18) 0.0121(19) 0.0107(18)
O3A 0.044(3) 0.024(2) 0.031(2) 0.0027(19) -0.001(2) 0.002(2)
N1A 0.014(2) 0.025(3) 0.026(3) -0.005(2) 0.002(2) -0.006(2)
N2A 0.018(3) 0.030(3) 0.015(2) -0.006(2) 0.002(2) 0.007(2)
N3A 0.025(3) 0.023(3) 0.032(3) -0.001(2) -0.014(2) 0.005(2)
C31A 0.038(4) 0.028(3) 0.016(3) -0.013(3) -0.002(3) -0.013(3)
C1 0.020(3) 0.026(3) 0.016(2) -0.004(2) -0.001(2) -0.004(2)
C2 0.024(3) 0.016(3) 0.043(4) -0.012(3) 0.012(3) 0.001(2)
C3 0.019(3) 0.031(3) 0.033(3) 0.002(3) -0.012(3) 0.001(2)
C4 0.023(3) 0.006(2) 0.057(4) -0.005(2) 0.025(3) 0.000(2)
C5 0.020(3) 0.037(3) 0.043(4) 0.000(3) 0.016(3) 0.002(3)
C6 0.019(3) 0.040(3) 0.022(3) -0.013(3) 0.004(2) 0.000(3)
C7 0.024(3) 0.010(2) 0.025(3) 0.005(2) -0.001(2) -0.008(2)
C8 0.049(4) 0.028(3) 0.053(4) -0.013(3) 0.005(4) 0.004(3)
C9 0.062(5) 0.052(4) 0.074(5) -0.048(3) 0.017(4) 0.016(4)
C10 0.081(6) 0.059(5) 0.041(4) -0.026(3) 0.027(4) 0.003(4)
C11 0.055(5) 0.066(4) 0.082(5) -0.062(4) 0.007(4) -0.017(4)
C12 0.023(3) 0.044(4) 0.040(4) -0.005(3) 0.003(3) 0.021(3)
C13 0.034(4) 0.037(4) 0.066(5) 0.008(3) 0.012(4) 0.006(3)
C14 0.042(4) 0.076(5) 0.035(4) 0.018(4) -0.004(3) 0.009(4)
C15 0.040(4) 0.035(4) 0.066(5) -0.017(3) -0.027(4) 0.001(3)
C16 0.031(3) 0.015(3) 0.021(3) -0.002(2) 0.004(3) -0.001(2)
C17 0.016(3) 0.022(3) 0.022(3) 0.002(2) 0.001(2) 0.009(2)
C18 0.024(3) 0.032(3) 0.015(3) -0.004(2) -0.005(2) 0.005(3)
C20 0.024(3) 0.014(2) 0.016(3) -0.001(2) 0.000(2) 0.001(2)
C21 0.046(3) 0.005(2) 0.017(3) 0.000(2) 0.002(3) 0.006(2)
C22 0.054(4) 0.026(3) 0.022(3) -0.001(3) -0.007(3) -0.004(3)
C23 0.027(3) 0.036(3) 0.026(3) -0.004(3) 0.008(3) 0.006(3)
C24 0.093(6) 0.054(4) 0.019(3) -0.005(3) -0.007(4) 0.024(4)
C25 0.047(4) 0.085(5) 0.028(3) -0.022(4) 0.003(3) 0.018(4)
C26 0.063(5) 0.040(4) 0.058(5) -0.015(3) -0.017(4) 0.017(4)
C27 0.026(3) 0.011(2) 0.032(3) -0.006(2) 0.002(3) -0.002(2)
C28 0.045(4) 0.050(4) 0.038(4) -0.015(3) -0.003(3) -0.027(3)
C29 0.013(3) 0.040(4) 0.073(5) 0.005(4) -0.006(3) -0.003(3)
C30 0.035(3) 0.039(3) 0.039(4) -0.007(3) 0.001(3) -0.021(3)
C32 0.079(6) 0.055(5) 0.049(4) 0.016(4) 0.013(4) 0.009(4)
C33 0.103(7) 0.178(9) 0.040(4) 0.042(5) -0.030(5) -0.070(7)
C34 0.081(6) 0.079(6) 0.026(4) -0.003(4) 0.010(4) -0.003(5)
C35 0.001(3) 0.045(4) 0.042(4) 0.003(3) 0.000(2) 0.000(2)
C36 0.018(3) 0.030(3) 0.027(3) -0.004(3) 0.002(2) 0.003(2)
C37 0.022(3) 0.030(3) 0.042(4) 0.006(3) 0.002(3) -0.012(3)
C38 0.039(4) 0.041(4) 0.091(5) 0.034(4) 0.024(4) 0.000(3)
C39 0.103(7) 0.043(4) 0.068(6) 0.007(4) 0.019(5) -0.015(5)
C40 0.124(8) 0.075(6) 0.043(5) 0.015(4) 0.012(5) -0.032(6)
C41 0.057(5) 0.062(5) 0.081(5) 0.028(4) 0.036(4) -0.008(4)
C42 0.064(5) 0.075(5) 0.036(4) 0.013(4) -0.004(4) -0.029(4)
C43 0.038(4) 0.050(4) 0.057(5) 0.012(4) -0.002(4) -0.006(3)
C44 0.035(4) 0.102(7) 0.105(7) 0.017(6) 0.015(4) -0.011(5)
C1A 0.020(3) 0.029(3) 0.021(3) 0.001(3) 0.001(2) -0.006(3)
C2A 0.016(3) 0.026(3) 0.010(3) 0.001(2) -0.005(2) -0.003(2)
C3A 0.030(3) 0.016(3) 0.021(3) 0.007(2) 0.010(3) -0.002(2)
C4A 0.026(3) 0.037(3) 0.016(3) 0.011(3) -0.001(2) -0.001(3)
C5A 0.023(3) 0.012(3) 0.037(3) 0.006(2) -0.008(3) -0.010(2)
C6A 0.025(3) 0.011(3) 0.028(3) -0.004(2) 0.007(3) 0.002(2)
C7A 0.013(3) 0.037(3) 0.027(3) 0.012(3) 0.003(3) 0.003(3)
C8A 0.026(3) 0.055(4) 0.032(3) 0.031(3) 0.006(3) -0.011(3)
C10A 0.070(5) 0.073(5) 0.035(4) 0.015(4) 0.028(4) -0.002(5)
C9A 0.038(4) 0.101(6) 0.072(5) 0.058(4) 0.000(4) -0.002(4)
C11A 0.058(5) 0.059(5) 0.049(5) 0.016(4) 0.008(4) -0.013(4)
C12A 0.021(3) 0.027(3) 0.030(3) 0.004(3) 0.003(3) 0.000(3)
C13A 0.029(3) 0.039(3) 0.034(3) -0.012(3) -0.016(3) -0.004(3)
C14A 0.027(3) 0.046(4) 0.046(4) 0.003(3) -0.012(3) -0.022(3)
C15A 0.026(4) 0.050(4) 0.040(4) -0.001(3) -0.005(3) -0.004(3)
C16A 0.020(3) 0.028(3) 0.022(3) 0.000(3) 0.004(3) -0.012(3)
C17A 0.031(3) 0.020(3) 0.019(3) 0.005(2) -0.001(3) 0.004(3)
C18A 0.046(4) 0.011(3) 0.033(3) -0.004(3) 0.010(3) -0.009(3)
C19A 0.052(4) 0.029(3) 0.042(4) 0.019(3) -0.024(3) -0.013(3)
C20A 0.049(4) 0.024(3) 0.032(4) 0.010(3) -0.002(3) -0.011(3)
C21A 0.018(3) 0.029(3) 0.020(3) 0.005(2) -0.003(2) -0.001(3)
C23A 0.031(3) 0.041(3) 0.026(3) 0.021(3) -0.008(3) -0.017(3)
C24A 0.032(4) 0.061(5) 0.031(4) 0.007(3) -0.004(3) -0.006(4)
C25A 0.228(12) 0.037(4) 0.050(5) 0.036(4) -0.057(6) -0.048(6)
C26A 0.060(6) 0.200(8) 0.085(5) 0.125(5) -0.011(4) -0.029(6)
C27A 0.026(3) 0.036(4) 0.029(3) 0.009(3) -0.002(3) 0.007(3)
C29A 0.037(4) 0.038(4) 0.062(5) 0.024(3) 0.005(4) -0.009(3)
C30A 0.049(5) 0.087(6) 0.028(4) -0.002(4) 0.012(3) 0.019(4)
C28A 0.042(4) 0.037(4) 0.050(4) 0.008(3) 0.013(3) 0.020(3)
C34A 0.076(6) 0.074(5) 0.051(5) -0.027(4) 0.022(4) -0.008(5)
C32A 0.064(5) 0.088(6) 0.028(4) -0.016(4) -0.017(4) -0.023(4)
C33A 0.188(10) 0.041(4) 0.023(4) 0.010(3) -0.018(5) -0.025(6)
C35A 0.050(4) 0.017(3) 0.027(3) 0.003(3) 0.002(3) 0.006(3)
C36A 0.027(4) 0.041(4) 0.044(4) 0.012(3) -0.012(3) 0.005(3)
C37A 0.025(3) 0.025(3) 0.011(3) 0.002(2) -0.009(2) -0.013(3)
C38A 0.083(6) 0.060(5) 0.061(5) -0.002(4) 0.017(5) 0.040(4)
C39A 0.054(5) 0.065(5) 0.066(5) -0.014(4) 0.025(4) 0.002(4)
C40A 0.084(6) 0.060(5) 0.044(4) -0.008(4) -0.014(4) 0.002(5)
C41A 0.049(5) 0.072(5) 0.043(4) -0.005(4) 0.006(4) 0.000(4)
C42A 0.049(5) 0.078(6) 0.069(5) -0.023(5) 0.025(4) -0.020(4)
C43A 0.056(5) 0.076(6) 0.043(4) 0.005(4) -0.006(4) 0.004(5)
C44A 0.116(9) 0.061(6) 0.122(9) 0.023(6) 0.011(7) -0.002(6)

loop_
_atom_type_symbol
_atom_type_description
_atom_type_scat_dispersion_real
_atom_type_scat_dispersion_imag
_atom_type_scat_source
C C 0.0033 0.0016 'International Tables Vol C Tables 4.2.6.8 and 6.1.1.4'
H H 0.0000 0.0000 'International Tables Vol C Tables 4.2.6.8 and 6.1.1.4'
Mo Mo -1.6832 0.6857 'International Tables Vol C Tables 4.2.6.8 and 6.1.1.4'
N N 0.0061 0.0033 'International Tables Vol C Tables 4.2.6.8 and 6.1.1.4'
O O 0.0106 0.0060 'International Tables Vol C Tables 4.2.6.8 and 6.1.1.4'

loop_
_geom_angle_atom_site_label_1
_geom_angle_atom_site_label_2
_geom_angle_atom_site_label_3
_geom_angle
_geom_angle_site_symmetry_1
_geom_angle_site_symmetry_3
_geom_angle_publ_flag
O3 Mo1 N3 104.5(2) . . ?
O3 Mo1 O1 99.02(16) . . ?
N3 Mo1 O1 101.63(18) . . ?
O3 Mo1 O2 159.77(15) . . ?
N3 Mo1 O2 92.31(18) . . ?
O1 Mo1 O2 88.24(15) . . ?
O3 Mo1 N2 88.89(17) . . ?
N3 Mo1 N2 97.10(19) . . ?
O1 Mo1 N2 157.05(15) . . ?
O2 Mo1 N2 77.81(15) . . ?
O3 Mo1 N1 84.47(16) . . ?
N3 Mo1 N1 169.92(19) . . ?
O1 Mo1 N1 81.07(15) . . ?
O2 Mo1 N1 78.00(14) . . ?
N2 Mo1 N1 78.29(16) . . ?
C7 O1 Mo1 128.1(2) . . ?
C22 O2 Mo1 122.4(2) . . ?
C1 N1 C37 121.3(4) . . ?
C1 N1 Mo1 120.2(3) . . ?
C37 N1 Mo1 118.4(3) . . ?
C16 N2 C35 118.3(4) . . ?
C16 N2 Mo1 123.2(4) . . ?
C35 N2 Mo1 118.2(3) . . ?
C31 N3 Mo1 174.2(4) . . ?
N3 C31 C33 109.8(6) . . ?
N3 C31 C32 107.4(5) . . ?
C33 C31 C32 116.1(7) . . ?
N3 C31 C34 105.4(5) . . ?
C33 C31 C34 109.4(6) . . ?
C32 C31 C34 108.3(6) . . ?
O3A Mo1A N3A 104.0(2) . . ?
O3A Mo1A O1A 99.50(19) . . ?
N3A Mo1A O1A 99.9(2) . . ?
O3A Mo1A O2A 159.92(18) . . ?
N3A Mo1A O2A 91.97(19) . . ?
O1A Mo1A O2A 89.46(16) . . ?
O3A Mo1A N2A 88.61(19) . . ?
N3A Mo1A N2A 96.3(2) . . ?
O1A Mo1A N2A 159.47(16) . . ?
O2A Mo1A N2A 77.44(16) . . ?
O3A Mo1A N1A 85.84(19) . . ?
N3A Mo1A N1A 169.0(2) . . ?
O1A Mo1A N1A 83.07(17) . . ?
O2A Mo1A N1A 77.38(17) . . ?
N2A Mo1A N1A 78.70(17) . . ?
C7A O1A Mo1A 129.9(3) . . ?
C22A O2A Mo1A 122.2(3) . . ?
C1A N1A C37A 117.2(4) . . ?
C1A N1A Mo1A 122.3(4) . . ?
C37A N1A Mo1A 120.2(3) . . ?
C16A N2A C35A 119.0(5) . . ?
C16A N2A Mo1A 125.0(4) . . ?
C35A N2A Mo1A 115.6(4) . . ?
C31A N3A Mo1A 167.6(4) . . ?
N3A C31A C34A 109.7(5) . . ?
N3A C31A C33A 110.6(5) . . ?
C34A C31A C33A 112.2(6) . . ?
N3A C31A C32A 106.5(5) . . ?
C34A C31A C32A 109.4(6) . . ?
C33A C31A C32A 108.0(6) . . ?
N1 C1 C2 126.9(4) . . ?
N1 C1 H1 116.6 . . ?
C2 C1 H1 116.6 . . ?
C3 C2 C7 120.0 . . ?
C3 C2 C1 116.9(2) . . ?
C7 C2 C1 123.0(2) . . ?
C4 C3 C2 120.0 . . ?
C4 C3 H3 120.0 . . ?
C2 C3 H3 120.0 . . ?
C5 C4 C3 120.0 . . ?
C5 C4 C8 122.2(3) . . ?
C3 C4 C8 117.5(3) . . ?
C4 C5 C6 120.0 . . ?
C4 C5 H5 120.0 . . ?
C6 C5 H5 120.0 . . ?
C7 C6 C5 120.0 . . ?
C7 C6 C12 120.2(3) . . ?
C5 C6 C12 119.8(3) . . ?
O1 C7 C6 120.0(2) . . ?
O1 C7 C2 120.0(2) . . ?
C6 C7 C2 120.0 . . ?
C11 C8 C10 110.5(6) . . ?
C11 C8 C9 107.7(5) . . ?
C10 C8 C9 107.6(5) . . ?
C11 C8 C4 108.9(5) . . ?
C10 C8 C4 109.9(4) . . ?
C9 C8 C4 112.3(5) . . ?
C8 C9 H9A 109.5 . . ?
C8 C9 H9B 109.5 . . ?
H9A C9 H9B 109.5 . . ?
C8 C9 H9C 109.5 . . ?
H9A C9 H9C 109.5 . . ?
H9B C9 H9C 109.5 . . ?
C8 C10 H10A 109.5 . . ?
C8 C10 H10B 109.5 . . ?
H10A C10 H10B 109.5 . . ?
C8 C10 H10C 109.5 . . ?
H10A C10 H10C 109.5 . . ?
H10B C10 H10C 109.5 . . ?
C8 C11 H11A 109.5 . . ?
C8 C11 H11B 109.5 . . ?
H11A C11 H11B 109.5 . . ?
C8 C11 H11C 109.5 . . ?
H11A C11 H11C 109.5 . . ?
H11B C11 H11C 109.5 . . ?
C15 C12 C14 111.4(5) . . ?
C15 C12 C6 110.4(4) . . ?
C14 C12 C6 110.0(4) . . ?
C15 C12 C13 106.4(5) . . ?
C14 C12 C13 106.8(5) . . ?
C6 C12 C13 111.7(5) . . ?
C12 C13 H13A 109.5 . . ?
C12 C13 H13B 109.5 . . ?
H13A C13 H13B 109.5 . . ?
C12 C13 H13C 109.5 . . ?
H13A C13 H13C 109.5 . . ?
H13B C13 H13C 109.5 . . ?
C12 C14 H14A 109.5 . . ?
C12 C14 H14B 109.5 . . ?
H14A C14 H14B 109.5 . . ?
C12 C14 H14C 109.5 . . ?
H14A C14 H14C 109.5 . . ?
H14B C14 H14C 109.5 . . ?
C12 C15 H15A 109.5 . . ?
C12 C15 H15B 109.5 . . ?
H15A C15 H15B 109.5 . . ?
C12 C15 H15C 109.5 . . ?
H15A C15 H15C 109.5 . . ?
H15B C15 H15C 109.5 . . ?
N2 C16 C17 124.5(5) . . ?
N2 C16 H16 117.7 . . ?
C17 C16 H16 117.7 . . ?
C18 C17 C22 120.0 . . ?
C18 C17 C16 119.3(3) . . ?
C22 C17 C16 120.3(3) . . ?
C19 C18 C17 120.0 . . ?
C19 C18 H18 120.0 . . ?
C17 C18 H18 120.0 . . ?
C18 C19 C20 120.0 . . ?
C18 C19 C23 120.0(3) . . ?
C20 C19 C23 119.5(3) . . ?
C21 C20 C19 120.0 . . ?
C21 C20 H20 120.0 . . ?
C19 C20 H20 120.0 . . ?
C20 C21 C22 120.0 . . ?
C20 C21 C27 119.5(3) . . ?
C22 C21 C27 120.3(3) . . ?
O2 C22 C21 119.5(2) . . ?
O2 C22 C17 119.8(2) . . ?
C21 C22 C17 120.0 . . ?
C25 C23 C24 105.2(5) . . ?
C25 C23 C26 110.4(5) . . ?
C24 C23 C26 110.7(5) . . ?
C25 C23 C19 113.8(4) . . ?
C24 C23 C19 109.1(4) . . ?
C26 C23 C19 107.7(4) . . ?
C23 C24 H24A 109.5 . . ?
C23 C24 H24B 109.5 . . ?
H24A C24 H24B 109.5 . . ?
C23 C24 H24C 109.5 . . ?
H24A C24 H24C 109.5 . . ?
H24B C24 H24C 109.5 . . ?
C23 C25 H25A 109.5 . . ?
C23 C25 H25B 109.5 . . ?
H25A C25 H25B 109.5 . . ?
C23 C25 H25C 109.5 . . ?
H25A C25 H25C 109.5 . . ?
H25B C25 H25C 109.5 . . ?
C23 C26 H26A 109.5 . . ?
C23 C26 H26B 109.5 . . ?
H26A C26 H26B 109.5 . . ?
C23 C26 H26C 109.5 . . ?
H26A C26 H26C 109.5 . . ?
H26B C26 H26C 109.5 . . ?
C30 C27 C29 109.0(5) . . ?
C30 C27 C28 108.0(4) . . ?
C29 C27 C28 108.1(5) . . ?
C30 C27 C21 110.2(4) . . ?
C29 C27 C21 110.2(4) . . ?
C28 C27 C21 111.3(4) . . ?
C27 C28 H28A 109.5 . . ?
C27 C28 H28B 109.5 . . ?
H28A C28 H28B 109.5 . . ?
C27 C28 H28C 109.5 . . ?
H28A C28 H28C 109.5 . . ?
H28B C28 H28C 109.5 . . ?
C27 C29 H29A 109.5 . . ?
C27 C29 H29B 109.5 . . ?
H29A C29 H29B 109.5 . . ?
C27 C29 H29C 109.5 . . ?
H29A C29 H29C 109.5 . . ?
H29B C29 H29C 109.5 . . ?
C27 C30 H30A 109.5 . . ?
C27 C30 H30B 109.5 . . ?
H30A C30 H30B 109.5 . . ?
C27 C30 H30C 109.5 . . ?
H30A C30 H30C 109.5 . . ?
H30B C30 H30C 109.5 . . ?
C31 C32 H32A 109.5 . . ?
C31 C32 H32B 109.5 . . ?
H32A C32 H32B 109.5 . . ?
C31 C32 H32C 109.5 . . ?
H32A C32 H32C 109.5 . . ?
H32B C32 H32C 109.5 . . ?
C31 C33 H33A 109.5 . . ?
C31 C33 H33B 109.5 . . ?
H33A C33 H33B 109.5 . . ?
C31 C33 H33C 109.5 . . ?
H33A C33 H33C 109.5 . . ?
H33B C33 H33C 109.5 . . ?
C31 C34 H34A 109.5 . . ?
C31 C34 H34B 109.5 . . ?
H34A C34 H34B 109.5 . . ?
C31 C34 H34C 109.5 . . ?
H34A C34 H34C 109.5 . . ?
H34B C34 H34C 109.5 . . ?
N2 C35 C36 109.6(4) . . ?
N2 C35 H35A 109.7 . . ?
C36 C35 H35A 109.7 . . ?
N2 C35 H35B 109.7 . . ?
C36 C35 H35B 109.7 . . ?
H35A C35 H35B 108.2 . . ?
C37 C36 C35 115.9(4) . . ?
C37 C36 H36A 108.3 . . ?
C35 C36 H36A 108.3 . . ?
C37 C36 H36B 108.3 . . ?
C35 C36 H36B 108.3 . . ?
H36A C36 H36B 107.4 . . ?
N1 C37 C36 113.2(5) . . ?
N1 C37 H37A 108.9 . . ?
C36 C37 H37A 108.9 . . ?
N1 C37 H37B 108.9 . . ?
C36 C37 H37B 108.9 . . ?
H37A C37 H37B 107.8 . . ?
C39 C38 C43 120.0 . . ?
C39 C38 C44 119.6(4) . . ?
C43 C38 C44 120.4(4) . . ?
C38 C39 C40 120.0 . . ?
C38 C39 H39 120.0 . . ?
C40 C39 H39 120.0 . . ?
C39 C40 C41 120.0 . . ?
C39 C40 H40 120.0 . . ?
C41 C40 H40 120.0 . . ?
C42 C41 C40 120.0 . . ?
C42 C41 H41 120.0 . . ?
C40 C41 H41 120.0 . . ?
C41 C42 C43 120.0 . . ?
C41 C42 H42 120.0 . . ?
C43 C42 H42 120.0 . . ?
C42 C43 C38 120.0 . . ?
C42 C43 H43 120.0 . . ?
C38 C43 H43 120.0 . . ?
C38 C44 H44A 109.5 . . ?
C38 C44 H44B 109.5 . . ?
H44A C44 H44B 109.5 . . ?
C38 C44 H44C 109.5 . . ?
H44A C44 H44C 109.5 . . ?
H44B C44 H44C 109.5 . . ?
N1A C1A C2A 126.8(5) . . ?
N1A C1A H1A 116.6 . . ?
C2A C1A H1A 116.6 . . ?
C3A C2A C7A 120.0 . . ?
C3A C2A C1A 114.4(3) . . ?
C7A C2A C1A 125.6(3) . . ?
C4A C3A C2A 120.0 . . ?
C4A C3A H3A 120.0 . . ?
C2A C3A H3A 120.0 . . ?
C5A C4A C3A 120.0 . . ?
C5A C4A C8A 121.8(3) . . ?
C3A C4A C8A 118.0(3) . . ?
C4A C5A C6A 120.0 . . ?
C4A C5A H5A 120.0 . . ?
C6A C5A H5A 120.0 . . ?
C7A C6A C5A 120.0 . . ?
C7A C6A C12A 121.5(3) . . ?
C5A C6A C12A 118.4(3) . . ?
O1A C7A C6A 119.8(2) . . ?
O1A C7A C2A 120.1(2) . . ?
C6A C7A C2A 120.0 . . ?
C11A C8A C9A 110.6(5) . . ?
C11A C8A C10A 107.3(5) . . ?
C9A C8A C10A 107.7(6) . . ?
C11A C8A C4A 112.1(5) . . ?
C9A C8A C4A 109.6(5) . . ?
C10A C8A C4A 109.4(5) . . ?
C8A C10A H53A 109.5 . . ?
C8A C10A H53B 109.5 . . ?
H53A C10A H53B 109.5 . . ?
C8A C10A H53C 109.5 . . ?
H53A C10A H53C 109.5 . . ?
H53B C10A H53C 109.5 . . ?
C8A C9A H54A 109.5 . . ?
C8A C9A H54B 109.5 . . ?
H54A C9A H54B 109.5 . . ?
C8A C9A H54C 109.5 . . ?
H54A C9A H54C 109.5 . . ?
H54B C9A H54C 109.5 . . ?
C8A C11A H55A 109.5 . . ?
C8A C11A H55B 109.5 . . ?
H55A C11A H55B 109.5 . . ?
C8A C11A H55C 109.5 . . ?
H55A C11A H55C 109.5 . . ?
H55B C11A H55C 109.5 . . ?
C15A C12A C14A 108.2(5) . . ?
C15A C12A C6A 112.7(4) . . ?
C14A C12A C6A 113.7(4) . . ?
C15A C12A C13A 108.3(5) . . ?
C14A C12A C13A 105.9(5) . . ?
C6A C12A C13A 107.6(4) . . ?
C12A C13A H57A 109.5 . . ?
C12A C13A H57B 109.5 . . ?
H57A C13A H57B 109.5 . . ?
C12A C13A H57C 109.5 . . ?
H57A C13A H57C 109.5 . . ?
H57B C13A H57C 109.5 . . ?
C12A C14A H58A 109.5 . . ?
C12A C14A H58B 109.5 . . ?
H58A C14A H58B 109.5 . . ?
C12A C14A H58C 109.5 . . ?
H58A C14A H58C 109.5 . . ?
H58B C14A H58C 109.5 . . ?
C12A C15A H59A 109.5 . . ?
C12A C15A H59B 109.5 . . ?
H59A C15A H59B 109.5 . . ?
C12A C15A H59C 109.5 . . ?
H59A C15A H59C 109.5 . . ?
H59B C15A H59C 109.5 . . ?
N2A C16A C17A 125.4(5) . . ?
N2A C16A H60 117.3 . . ?
C17A C16A H60 117.3 . . ?
C18A C17A C22A 120.0 . . ?
C18A C17A C16A 119.5(3) . . ?
C22A C17A C16A 120.2(3) . . ?
C19A C18A C17A 120.0 . . ?
C19A C18A H62 120.0 . . ?
C17A C18A H62 120.0 . . ?
C18A C19A C20A 120.0 . . ?
C18A C19A C23A 120.4(3) . . ?
C20A C19A C23A 119.0(3) . . ?
C19A C20A C21A 120.0 . . ?
C19A C20A H64 120.0 . . ?
C21A C20A H64 120.0 . . ?
C22A C21A C20A 120.0 . . ?
C22A C21A C27A 121.6(3) . . ?
C20A C21A C27A 118.3(3) . . ?
O2A C22A C21A 119.9(2) . . ?
O2A C22A C17A 120.0(2) . . ?
C21A C22A C17A 120.0 . . ?
C24A C23A C25A 107.6(6) . . ?
C24A C23A C26A 109.3(5) . . ?
C25A C23A C26A 108.7(7) . . ?
C24A C23A C19A 109.9(5) . . ?
C25A C23A C19A 108.8(5) . . ?
C26A C23A C19A 112.4(5) . . ?
C23A C24A H69A 109.5 . . ?
C23A C24A H69B 109.5 . . ?
H69A C24A H69B 109.5 . . ?
C23A C24A H69C 109.5 . . ?
H69A C24A H69C 109.5 . . ?
H69B C24A H69C 109.5 . . ?
C23A C25A H68A 109.5 . . ?
C23A C25A H68B 109.5 . . ?
H68A C25A H68B 109.5 . . ?
C23A C25A H68C 109.5 . . ?
H68A C25A H68C 109.5 . . ?
H68B C25A H68C 109.5 . . ?
C23A C26A H70A 109.5 . . ?
C23A C26A H70B 109.5 . . ?
H70A C26A H70B 109.5 . . ?
C23A C26A H70C 109.5 . . ?
H70A C26A H70C 109.5 . . ?
H70B C26A H70C 109.5 . . ?
C28A C27A C30A 106.0(5) . . ?
C28A C27A C29A 108.4(5) . . ?
C30A C27A C29A 111.1(5) . . ?
C28A C27A C21A 112.4(5) . . ?
C30A C27A C21A 109.5(5) . . ?
C29A C27A C21A 109.5(5) . . ?
C27A C29A H72A 109.5 . . ?
C27A C29A H72B 109.5 . . ?
H72A C29A H72B 109.5 . . ?
C27A C29A H72C 109.5 . . ?
H72A C29A H72C 109.5 . . ?
H72B C29A H72C 109.5 . . ?
C27A C30A H73A 109.5 . . ?
C27A C30A H73B 109.5 . . ?
H73A C30A H73B 109.5 . . ?
C27A C30A H73C 109.5 . . ?
H73A C30A H73C 109.5 . . ?
H73B C30A H73C 109.5 . . ?
C27A C28A H74A 109.5 . . ?
C27A C28A H74B 109.5 . . ?
H74A C28A H74B 109.5 . . ?
C27A C28A H74C 109.5 . . ?
H74A C28A H74C 109.5 . . ?
H74B C28A H74C 109.5 . . ?
C31A C34A H76A 109.5 . . ?
C31A C34A H76B 109.5 . . ?
H76A C34A H76B 109.5 . . ?
C31A C34A H76C 109.5 . . ?
H76A C34A H76C 109.5 . . ?
H76B C34A H76C 109.5 . . ?
C31A C32A H77A 109.5 . . ?
C31A C32A H77B 109.5 . . ?
H77A C32A H77B 109.5 . . ?
C31A C32A H77C 109.5 . . ?
H77A C32A H77C 109.5 . . ?
H77B C32A H77C 109.5 . . ?
C31A C33A H78A 109.5 . . ?
C31A C33A H78B 109.5 . . ?
H78A C33A H78B 109.5 . . ?
C31A C33A H78C 109.5 . . ?
H78A C33A H78C 109.5 . . ?
H78B C33A H78C 109.5 . . ?
N2A C35A C36A 112.0(5) . . ?
N2A C35A H79A 109.2 . . ?
C36A C35A H79A 109.2 . . ?
N2A C35A H79B 109.2 . . ?
C36A C35A H79B 109.2 . . ?
H79A C35A H79B 107.9 . . ?
C37A C36A C35A 115.6(5) . . ?
C37A C36A H80A 108.4 . . ?
C35A C36A H80A 108.4 . . ?
C37A C36A H80B 108.4 . . ?
C35A C36A H80B 108.4 . . ?
H80A C36A H80B 107.5 . . ?
N1A C37A C36A 110.6(5) . . ?
N1A C37A H81A 109.5 . . ?
C36A C37A H81A 109.5 . . ?
N1A C37A H81B 109.5 . . ?
C36A C37A H81B 109.5 . . ?
H81A C37A H81B 108.1 . . ?
C39A C38A C43A 120.0 . . ?
C39A C38A C44A 121.0(5) . . ?
C43A C38A C44A 118.8(5) . . ?
C40A C39A C38A 120.0 . . ?
C40A C39A H83 120.0 . . ?
C38A C39A H83 120.0 . . ?
C39A C40A C41A 120.0 . . ?
C39A C40A H84 120.0 . . ?
C41A C40A H84 120.0 . . ?
C42A C41A C40A 120.0 . . ?
C42A C41A H85 120.0 . . ?
C40A C41A H85 120.0 . . ?
C41A C42A C43A 120.0 . . ?
C41A C42A H86 120.0 . . ?
C43A C42A H86 120.0 . . ?
C42A C43A C38A 120.0 . . ?
C42A C43A H87 120.0 . . ?
C38A C43A H87 120.0 . . ?
C38A C44A H88A 109.5 . . ?
C38A C44A H88B 109.5 . . ?
H88A C44A H88B 109.5 . . ?
C38A C44A H88C 109.5 . . ?
H88A C44A H88C 109.5 . . ?
H88B C44A H88C 109.5 . . ?

loop_
_geom_bond_atom_site_label_1
_geom_bond_atom_site_label_2
_geom_bond_distance
_geom_bond_site_symmetry_2
_geom_bond_publ_flag
Mo1 O3 1.720(3) . ?
Mo1 N3 1.740(4) . ?
Mo1 O1 1.979(3) . ?
Mo1 O2 2.105(3) . ?
Mo1 N2 2.176(4) . ?
Mo1 N1 2.306(4) . ?
O1 C7 1.351(4) . ?
O2 C22 1.364(4) . ?
N1 C1 1.299(6) . ?
N1 C37 1.411(7) . ?
N2 C16 1.302(6) . ?
N2 C35 1.458(7) . ?
N3 C31 1.461(6) . ?
C31 C33 1.474(11) . ?
C31 C32 1.502(10) . ?
C31 C34 1.578(11) . ?
Mo1A O3A 1.723(4) . ?
Mo1A N3A 1.731(4) . ?
Mo1A O1A 1.965(4) . ?
Mo1A O2A 2.108(4) . ?
Mo1A N2A 2.182(4) . ?
Mo1A N1A 2.299(4) . ?
O1A C7A 1.377(5) . ?
O2A C22A 1.343(5) . ?
N1A C1A 1.264(7) . ?
N1A C37A 1.471(7) . ?
N2A C16A 1.255(7) . ?
N2A C35A 1.483(8) . ?
N3A C31A 1.454(6) . ?
C31A C34A 1.500(10) . ?
C31A C33A 1.513(9) . ?
C31A C32A 1.552(10) . ?
C1 C2 1.452(5) . ?
C1 H1 0.9500 . ?
C2 C3 1.3900 . ?
C2 C7 1.3900 . ?
C3 C4 1.3900 . ?
C3 H3 0.9500 . ?
C4 C5 1.3900 . ?
C4 C8 1.566(6) . ?
C5 C6 1.3900 . ?
C5 H5 0.9500 . ?
C6 C7 1.3900 . ?
C6 C12 1.539(6) . ?
C8 C11 1.519(8) . ?
C8 C10 1.524(8) . ?
C8 C9 1.530(8) . ?
C9 H9A 0.9800 . ?
C9 H9B 0.9800 . ?
C9 H9C 0.9800 . ?
C10 H10A 0.9800 . ?
C10 H10B 0.9800 . ?
C10 H10C 0.9800 . ?
C11 H11A 0.9800 . ?
C11 H11B 0.9800 . ?
C11 H11C 0.9800 . ?
C12 C15 1.520(8) . ?
C12 C14 1.528(8) . ?
C12 C13 1.560(8) . ?
C13 H13A 0.9800 . ?
C13 H13B 0.9800 . ?
C13 H13C 0.9800 . ?
C14 H14A 0.9800 . ?
C14 H14B 0.9800 . ?
C14 H14C 0.9800 . ?
C15 H15A 0.9800 . ?
C15 H15B 0.9800 . ?
C15 H15C 0.9800 . ?
C16 C17 1.442(6) . ?
C16 H16 0.9500 . ?
C17 C18 1.3900 . ?
C17 C22 1.3900 . ?
C18 C19 1.3900 . ?
C18 H18 0.9500 . ?
C19 C20 1.3900 . ?
C19 C23 1.565(5) . ?
C20 C21 1.3900 . ?
C20 H20 0.9500 . ?
C21 C22 1.3900 . ?
C21 C27 1.551(6) . ?
C23 C25 1.510(8) . ?
C23 C24 1.511(8) . ?
C23 C26 1.527(8) . ?
C24 H24A 0.9800 . ?
C24 H24B 0.9800 . ?
C24 H24C 0.9800 . ?
C25 H25A 0.9800 . ?
C25 H25B 0.9800 . ?
C25 H25C 0.9800 . ?
C26 H26A 0.9800 . ?
C26 H26B 0.9800 . ?
C26 H26C 0.9800 . ?
C27 C30 1.530(7) . ?
C27 C29 1.543(7) . ?
C27 C28 1.545(7) . ?
C28 H28A 0.9800 . ?
C28 H28B 0.9800 . ?
C28 H28C 0.9800 . ?
C29 H29A 0.9800 . ?
C29 H29B 0.9800 . ?
C29 H29C 0.9800 . ?
C30 H30A 0.9800 . ?
C30 H30B 0.9800 . ?
C30 H30C 0.9800 . ?
C32 H32A 0.9800 . ?
C32 H32B 0.9800 . ?
C32 H32C 0.9800 . ?
C33 H33A 0.9800 . ?
C33 H33B 0.9800 . ?
C33 H33C 0.9800 . ?
C34 H34A 0.9800 . ?
C34 H34B 0.9800 . ?
C34 H34C 0.9800 . ?
C35 C36 1.532(7) . ?
C35 H35A 0.9900 . ?
C35 H35B 0.9900 . ?
C36 C37 1.529(7) . ?
C36 H36A 0.9900 . ?
C36 H36B 0.9900 . ?
C37 H37A 0.9900 . ?
C37 H37B 0.9900 . ?
C38 C39 1.3900 . ?
C38 C43 1.3900 . ?
C38 C44 1.545(8) . ?
C39 C40 1.3900 . ?
C39 H39 0.9500 . ?
C40 C41 1.3900 . ?
C40 H40 0.9500 . ?
C41 C42 1.3900 . ?
C41 H41 0.9500 . ?
C42 C43 1.3900 . ?
C42 H42 0.9500 . ?
C43 H43 0.9500 . ?
C44 H44A 0.9800 . ?
C44 H44B 0.9800 . ?
C44 H44C 0.9800 . ?
C1A C2A 1.451(6) . ?
C1A H1A 0.9500 . ?
C2A C3A 1.3900 . ?
C2A C7A 1.3900 . ?
C3A C4A 1.3900 . ?
C3A H3A 0.9500 . ?
C4A C5A 1.3900 . ?
C4A C8A 1.574(6) . ?
C5A C6A 1.3900 . ?
C5A H5A 0.9500 . ?
C6A C7A 1.3900 . ?
C6A C12A 1.549(6) . ?
C8A C11A 1.515(8) . ?
C8A C9A 1.520(8) . ?
C8A C10A 1.535(8) . ?
C10A H53A 0.9800 . ?
C10A H53B 0.9800 . ?
C10A H53C 0.9800 . ?
C9A H54A 0.9800 . ?
C9A H54B 0.9800 . ?
C9A H54C 0.9800 . ?
C11A H55A 0.9800 . ?
C11A H55B 0.9800 . ?
C11A H55C 0.9800 . ?
C12A C15A 1.519(8) . ?
C12A C14A 1.531(8) . ?
C12A C13A 1.551(8) . ?
C13A H57A 0.9800 . ?
C13A H57B 0.9800 . ?
C13A H57C 0.9800 . ?
C14A H58A 0.9800 . ?
C14A H58B 0.9800 . ?
C14A H58C 0.9800 . ?
C15A H59A 0.9800 . ?
C15A H59B 0.9800 . ?
C15A H59C 0.9800 . ?
C16A C17A 1.440(6) . ?
C16A H60 0.9500 . ?
C17A C18A 1.3900 . ?
C17A C22A 1.3900 . ?
C18A C19A 1.3900 . ?
C18A H62 0.9500 . ?
C19A C20A 1.3900 . ?
C19A C23A 1.569(6) . ?
C20A C21A 1.3900 . ?
C20A H64 0.9500 . ?
C21A C22A 1.3900 . ?
C21A C27A 1.545(6) . ?
C23A C24A 1.505(8) . ?
C23A C25A 1.516(9) . ?
C23A C26A 1.518(9) . ?
C24A H69A 0.9800 . ?
C24A H69B 0.9800 . ?
C24A H69C 0.9800 . ?
C25A H68A 0.9800 . ?
C25A H68B 0.9800 . ?
C25A H68C 0.9800 . ?
C26A H70A 0.9800 . ?
C26A H70B 0.9800 . ?
C26A H70C 0.9800 . ?
C27A C28A 1.535(8) . ?
C27A C30A 1.540(8) . ?
C27A C29A 1.542(8) . ?
C29A H72A 0.9800 . ?
C29A H72B 0.9800 . ?
C29A H72C 0.9800 . ?
C30A H73A 0.9800 . ?
C30A H73B 0.9800 . ?
C30A H73C 0.9800 . ?
C28A H74A 0.9800 . ?
C28A H74B 0.9800 . ?
C28A H74C 0.9800 . ?
C34A H76A 0.9800 . ?
C34A H76B 0.9800 . ?
C34A H76C 0.9800 . ?
C32A H77A 0.9800 . ?
C32A H77B 0.9800 . ?
C32A H77C 0.9800 . ?
C33A H78A 0.9800 . ?
C33A H78B 0.9800 . ?
C33A H78C 0.9800 . ?
C35A C36A 1.538(8) . ?
C35A H79A 0.9900 . ?
C35A H79B 0.9900 . ?
C36A C37A 1.532(8) . ?
C36A H80A 0.9900 . ?
C36A H80B 0.9900 . ?
C37A H81A 0.9900 . ?
C37A H81B 0.9900 . ?
C38A C39A 1.3900 . ?
C38A C43A 1.3900 . ?
C38A C44A 1.535(9) . ?
C39A C40A 1.3900 . ?
C39A H83 0.9500 . ?
C40A C41A 1.3900 . ?
C40A H84 0.9500 . ?
C41A C42A 1.3900 . ?
C41A H85 0.9500 . ?
C42A C43A 1.3900 . ?
C42A H86 0.9500 . ?
C43A H87 0.9500 . ?
C44A H88A 0.9800 . ?
C44A H88B 0.9800 . ?
C44A H88C 0.9800 . ?
